data_4028950
loop_
_publ_author_name
'Kumpaty, Hephzibah J.'
'Van Linn, Michael L.'
'Kabir, M. Shahjahan'
'F\"orsterling, F. Holger'
'Deschamps, Jeffrey R.'
'Cook, James M.'

_publ_section_title
;
 Study of the Cis to Trans Isomerization of 1-Phenyl-2,3-disubstituted
 Tetrahydro-\b-carbolines at C(1). Evidence for the Carbocation-Mediated
 Mechanism
;
_journal_issue 7
_journal_name_full 'The Journal of Organic Chemistry'
_journal_page_first 2771
_journal_page_last 2779
_journal_paper_doi 10.1021/jo8028168
_journal_volume 74
_journal_year 2009
_chemical_formula_moiety 'C21 H22 N2 O3'
_chemical_formula_sum 'C21 H22 N2 O3'
_chemical_formula_weight 350.41
_chemical_name_systematic
; 
 ? 
;
_space_group_IT_number 14
_symmetry_cell_setting monoclinic
_symmetry_space_group_name_Hall '-P 2ybc'
_symmetry_space_group_name_H-M 'P 1 21/c 1'
_atom_sites_solution_hydrogens geom
_atom_sites_solution_primary direct
_atom_sites_solution_secondary difmap
_audit_creation_method SHELXL-97
_cell_angle_alpha 90.00
_cell_angle_beta 99.4450(10)
_cell_angle_gamma 90.00
_cell_formula_units_Z 4
_cell_length_a 12.2561(6)
_cell_length_b 9.8431(5)
_cell_length_c 14.5414(7)
_cell_measurement_reflns_used 3671
_cell_measurement_temperature 103(1)
_cell_measurement_theta_max 29.16
_cell_measurement_theta_min 2.67
_cell_volume 1730.46(15)
_computing_cell_refinement 'Bruker APEX2  v2.0-2(Bruker, 2006)'
_computing_data_collection 'Bruker APEX2  v2.0-2(Bruker, 2006)'
_computing_data_reduction
;
Bruker SAINT v6.45A (Bruker, 2002), Bruker XPREP v6.14 (Bruker, 2001)
;
_computing_molecular_graphics 'Bruker SHELXTL v6.14 (Bruker, 2000)'
_computing_publication_material 'Bruker SHELXTL v6.14 (Bruker, 2000)'
_computing_structure_refinement 'Bruker SHELXTL v6.14 (Bruker, 2000)'
_computing_structure_solution 'Bruker SHELXTL v6.14 (Bruker, 2000)'
_diffrn_ambient_temperature 103(1)
_diffrn_measured_fraction_theta_full 0.985
_diffrn_measured_fraction_theta_max 0.985
_diffrn_measurement_device_type 'Bruker SMART APEX II CCD'
_diffrn_measurement_method '\w scans'
_diffrn_radiation_monochromator graphite
_diffrn_radiation_source 'fine-focus sealed tube'
_diffrn_radiation_type MoK\a
_diffrn_radiation_wavelength 0.71073
_diffrn_reflns_av_R_equivalents 0.0443
_diffrn_reflns_av_sigmaI/netI 0.0442
_diffrn_reflns_limit_h_max 17
_diffrn_reflns_limit_h_min -16
_diffrn_reflns_limit_k_max 13
_diffrn_reflns_limit_k_min -12
_diffrn_reflns_limit_l_max 20
_diffrn_reflns_limit_l_min -20
_diffrn_reflns_number 19229
_diffrn_reflns_theta_full 29.95
_diffrn_reflns_theta_max 29.95
_diffrn_reflns_theta_min 1.68
_exptl_absorpt_coefficient_mu 0.091
_exptl_absorpt_correction_T_max 0.9896
_exptl_absorpt_correction_T_min 0.9847
_exptl_absorpt_correction_type multi-scan
_exptl_absorpt_process_details 'TWINABS v1.05 (Bruker, 2003)'
_exptl_crystal_colour colorless
_exptl_crystal_density_diffrn 1.345
_exptl_crystal_density_method 'not measured'
_exptl_crystal_description irregular
_exptl_crystal_F_000 744
_exptl_crystal_size_max 0.171
_exptl_crystal_size_mid 0.160
_exptl_crystal_size_min 0.116
_refine_diff_density_max 0.342
_refine_diff_density_min -0.231
_refine_diff_density_rms 0.050
_refine_ls_extinction_method none
_refine_ls_goodness_of_fit_ref 1.017
_refine_ls_hydrogen_treatment mixed
_refine_ls_matrix_type full
_refine_ls_number_parameters 308
_refine_ls_number_reflns 4946
_refine_ls_number_restraints 0
_refine_ls_restrained_S_all 1.017
_refine_ls_R_factor_all 0.0729
_refine_ls_R_factor_gt 0.0456
_refine_ls_shift/su_max 0.000
_refine_ls_shift/su_mean 0.000
_refine_ls_structure_factor_coef Fsqd
_refine_ls_weighting_details 'calc w=1/[\s^2^(Fo^2^)+(0.0523P)^2^+0.4257P] where P=(Fo^2^+2Fc^2^)/3'
_refine_ls_weighting_scheme calc
_refine_ls_wR_factor_gt 0.1034
_refine_ls_wR_factor_ref 0.1151
_reflns_number_gt 3587
_reflns_number_total 4946
_reflns_threshold_expression I>2\s(I)
_cod_data_source_file jo8028168sup2.cif
_cod_data_source_block cook55a
_cod_depositor_comments
;
The following automatic conversions were performed:

'_symmetry_cell_setting' value 'Monoclinic' changed to 'monoclinic'
according to /home/saulius/struct/CIF-dictionaries/cif_core.dic
dictionary named 'cif_core.dic' version 2.4.2 from 2011-04-26.

Automatic conversion script
Id: cif_fix_values 1891 2012-01-12 08:04:46Z andrius 
;
_cod_original_sg_symbol_H-M 'P 21/c  '
_cod_database_code 4028950

loop_
_symmetry_equiv_pos_as_xyz
'x, y, z'
'-x, y+1/2, -z+1/2'
'-x, -y, -z'
'x, -y-1/2, z-1/2'

loop_
_atom_site_label
_atom_site_type_symbol
_atom_site_fract_x
_atom_site_fract_y
_atom_site_fract_z
_atom_site_U_iso_or_equiv
_atom_site_adp_type
_atom_site_occupancy
_atom_site_symmetry_multiplicity
_atom_site_calc_flag
_atom_site_refinement_flags
_atom_site_disorder_assembly
_atom_site_disorder_group
C1 C 0.51396(10) 0.24825(13) 0.20615(8) 0.0143(2) Uani 1 1 d . . .
H1 H 0.4939(12) 0.2111(15) 0.2649(10) 0.021 Uiso 1 1 d . . .
N2 N 0.51513(8) 0.13225(11) 0.14112(7) 0.0148(2) Uani 1 1 d . A .
H2 H 0.5020(12) 0.1624(16) 0.0824(11) 0.022 Uiso 1 1 d . . .
C3 C 0.62148(10) 0.06122(13) 0.15496(8) 0.0144(2) Uani 1 1 d . . .
H3A H 0.6386 0.0404 0.2231 0.017 Uiso 1 1 calc R A .
C4 C 0.71711(10) 0.14980(13) 0.13406(9) 0.0171(3) Uani 1 1 d . A .
H4A H 0.7881 0.1001 0.1484 0.021 Uiso 1 1 calc R . .
H4B H 0.7052 0.1767 0.0676 0.021 Uiso 1 1 calc R . .
C4A C 0.71819(10) 0.27234(13) 0.19538(9) 0.0165(3) Uani 1 1 d . . .
C4B C 0.80863(10) 0.35092(13) 0.24312(9) 0.0171(3) Uani 1 1 d . A .
C5 C 0.92283(10) 0.35393(14) 0.24187(10) 0.0216(3) Uani 1 1 d . . .
H5A H 0.9544 0.2978 0.2000 0.026 Uiso 1 1 calc R A .
C6 C 0.98845(11) 0.43957(15) 0.30222(10) 0.0245(3) Uani 1 1 d . A .
H6A H 1.0657 0.4429 0.3011 0.029 Uiso 1 1 calc R . .
C7 C 0.94365(11) 0.52178(14) 0.36509(10) 0.0241(3) Uani 1 1 d . . .
H7A H 0.9912 0.5789 0.4064 0.029 Uiso 1 1 calc R A .
C8A C 0.76444(10) 0.43668(14) 0.30595(9) 0.0195(3) Uani 1 1 d . . .
C8 C 0.83136(11) 0.52146(15) 0.36824(10) 0.0233(3) Uani 1 1 d . A .
H8A H 0.8010 0.5769 0.4112 0.028 Uiso 1 1 calc R . .
N9 N 0.65215(9) 0.41341(12) 0.29535(8) 0.0198(2) Uani 1 1 d . A .
H9 H 0.6055(14) 0.4550(18) 0.3265(11) 0.030 Uiso 1 1 d . . .
C9A C 0.62586(10) 0.31249(13) 0.22943(8) 0.0165(3) Uani 1 1 d . A .
C10 C 0.61006(10) -0.07498(13) 0.10616(8) 0.0153(2) Uani 1 1 d . A .
O10 O 0.52374(7) -0.12923(9) 0.07354(6) 0.0182(2) Uani 1 1 d . . .
O11 O 0.70920(7) -0.13388(9) 0.10982(6) 0.0194(2) Uani 1 1 d . . .
C12 C 0.70801(11) -0.27613(14) 0.08221(10) 0.0212(3) Uani 1 1 d . A .
H12A H 0.6835 -0.2848 0.0141 0.025 Uiso 1 1 calc R . .
H12B H 0.6566 -0.3284 0.1146 0.025 Uiso 1 1 calc R . .
C13 C 0.82371(11) -0.32892(15) 0.10871(10) 0.0244(3) Uani 1 1 d . . .
H13A H 0.8258 -0.4253 0.0922 0.037 Uiso 1 1 calc R A .
H13B H 0.8475 -0.3183 0.1760 0.037 Uiso 1 1 calc R . .
H13C H 0.8735 -0.2777 0.0753 0.037 Uiso 1 1 calc R . .
C14 C 0.4195(5) 0.3407(7) 0.1718(5) 0.0173(15) Uani 0.442(3) 1 d P A 1
C15 C 0.3142(4) 0.2987(6) 0.1834(4) 0.0169(8) Uani 0.442(3) 1 d P A 1
H15A H 0.3066 0.2155 0.2149 0.020 Uiso 0.442(3) 1 calc PR A 1
C16 C 0.2193(3) 0.3738(4) 0.1507(2) 0.0151(7) Uani 0.442(3) 1 d P A 1
H16A H 0.1486 0.3430 0.1603 0.018 Uiso 0.442(3) 1 calc PR A 1
C17 C 0.2304(3) 0.4956(4) 0.1033(2) 0.0140(7) Uani 0.442(3) 1 d P A 1
O17 O 0.13276(17) 0.5624(2) 0.07555(15) 0.0198(6) Uani 0.442(3) 1 d P A 1
C17A C 0.1375(3) 0.6870(4) 0.0268(2) 0.0254(8) Uani 0.442(3) 1 d P A 1
H17A H 0.0635 0.7273 0.0138 0.038 Uiso 0.442(3) 1 calc PR A 1
H17B H 0.1643 0.6698 -0.0320 0.038 Uiso 0.442(3) 1 calc PR A 1
H17C H 0.1880 0.7497 0.0651 0.038 Uiso 0.442(3) 1 calc PR A 1
C18 C 0.3325(4) 0.5394(3) 0.0883(2) 0.0137(6) Uani 0.442(3) 1 d P A 1
H18A H 0.3396 0.6216 0.0556 0.016 Uiso 0.442(3) 1 calc PR A 1
C19 C 0.4257(4) 0.4613(5) 0.1219(4) 0.0161(8) Uani 0.442(3) 1 d P A 1
H19A H 0.4960 0.4911 0.1103 0.019 Uiso 0.442(3) 1 calc PR A 1
C14' C 0.4261(2) 0.3495(3) 0.1605(3) 0.0119(12) Uani 0.558(3) 1 d PG A 2
C15' C 0.3154(2) 0.3337(3) 0.1685(3) 0.0177(10) Uani 0.558(3) 1 d PG A 2
H15B H 0.2925 0.2575 0.2006 0.021 Uiso 0.558(3) 1 calc PR A 2
C16' C 0.23805(15) 0.4295(3) 0.12942(17) 0.0155(6) Uani 0.558(3) 1 d PG A 2
H16B H 0.1623 0.4187 0.1349 0.019 Uiso 0.558(3) 1 calc PR A 2
C17' C 0.2715(2) 0.5410(2) 0.08238(15) 0.0157(5) Uani 0.558(3) 1 d PG A 2
C18' C 0.3823(2) 0.5567(2) 0.07443(14) 0.0184(6) Uani 0.558(3) 1 d PG A 2
H18B H 0.4051 0.6329 0.0423 0.022 Uiso 0.558(3) 1 calc PR A 2
C19' C 0.45959(16) 0.4610(3) 0.1135(3) 0.0149(8) Uani 0.558(3) 1 d PG A 2
H19C H 0.5353 0.4717 0.1081 0.018 Uiso 0.558(3) 1 calc PR A 2
O17' O 0.20385(16) 0.64116(19) 0.04210(13) 0.0248(5) Uani 0.558(3) 1 d P A 2
C17B C 0.0908(2) 0.6381(4) 0.0547(2) 0.0313(7) Uani 0.558(3) 1 d P A 2
H17D H 0.0542 0.7224 0.0307 0.047 Uiso 0.558(3) 1 calc PR A 2
H17E H 0.0870 0.6294 0.1213 0.047 Uiso 0.558(3) 1 calc PR A 2
H17F H 0.0536 0.5605 0.0209 0.047 Uiso 0.558(3) 1 calc PR A 2

loop_
_atom_site_aniso_label
_atom_site_aniso_U_11
_atom_site_aniso_U_22
_atom_site_aniso_U_33
_atom_site_aniso_U_23
_atom_site_aniso_U_13
_atom_site_aniso_U_12
C1 0.0128(5) 0.0146(6) 0.0157(5) -0.0017(4) 0.0029(4) 0.0002(4)
N2 0.0140(5) 0.0144(5) 0.0157(5) -0.0020(4) 0.0015(4) 0.0020(4)
C3 0.0137(5) 0.0148(6) 0.0148(5) -0.0016(5) 0.0022(4) 0.0010(5)
C4 0.0136(5) 0.0170(6) 0.0217(6) -0.0034(5) 0.0056(5) -0.0006(5)
C4A 0.0131(5) 0.0164(6) 0.0202(6) -0.0020(5) 0.0031(5) 0.0001(5)
C4B 0.0155(6) 0.0144(6) 0.0213(6) -0.0008(5) 0.0026(5) -0.0002(5)
C5 0.0161(6) 0.0179(7) 0.0313(7) -0.0027(6) 0.0054(5) -0.0010(5)
C6 0.0145(6) 0.0209(7) 0.0373(8) -0.0003(6) 0.0014(5) -0.0024(5)
C7 0.0196(6) 0.0198(7) 0.0297(7) -0.0021(6) -0.0055(5) -0.0040(5)
C8A 0.0165(6) 0.0183(7) 0.0229(6) -0.0018(5) 0.0011(5) -0.0006(5)
C8 0.0221(7) 0.0218(7) 0.0248(6) -0.0058(5) 0.0006(5) -0.0014(5)
N9 0.0136(5) 0.0229(6) 0.0228(5) -0.0095(5) 0.0026(4) -0.0003(4)
C9A 0.0147(6) 0.0169(6) 0.0175(6) -0.0038(5) 0.0014(4) -0.0005(5)
C10 0.0156(6) 0.0178(6) 0.0128(5) 0.0010(5) 0.0034(4) 0.0017(5)
O10 0.0172(4) 0.0173(5) 0.0198(4) -0.0032(4) 0.0019(3) -0.0017(4)
O11 0.0163(4) 0.0150(5) 0.0267(5) -0.0068(4) 0.0030(4) 0.0021(4)
C12 0.0207(6) 0.0160(6) 0.0265(7) -0.0084(5) 0.0027(5) 0.0019(5)
C13 0.0232(7) 0.0207(7) 0.0281(7) -0.0058(6) 0.0009(5) 0.0050(5)
C14 0.029(3) 0.017(3) 0.0057(17) -0.0016(16) 0.0020(18) -0.002(2)
C15 0.0108(17) 0.020(2) 0.0188(19) -0.0023(17) -0.0022(13) 0.0061(13)
C16 0.0112(14) 0.0166(18) 0.0184(15) 0.0010(13) 0.0046(11) -0.0028(12)
C17 0.0108(17) 0.0174(19) 0.0142(15) 0.0022(13) 0.0035(12) -0.0026(14)
O17 0.0143(11) 0.0200(13) 0.0252(11) 0.0057(9) 0.0032(8) 0.0056(9)
C17A 0.0230(19) 0.0218(18) 0.0312(17) 0.0068(14) 0.0044(15) 0.0077(15)
C18 0.0114(16) 0.0144(14) 0.0163(13) 0.0013(11) 0.0051(14) -0.0038(14)
C19 0.0092(19) 0.0191(18) 0.0210(17) -0.0052(13) 0.0054(15) -0.0012(15)
C14' 0.0094(17) 0.012(2) 0.015(2) -0.0029(13) 0.0022(13) 0.0051(13)
C15' 0.0206(16) 0.016(2) 0.0155(17) -0.0029(13) 0.0004(11) 0.0022(12)
C16' 0.0091(12) 0.0212(18) 0.0172(14) -0.0032(13) 0.0049(10) -0.0032(13)
C17' 0.0107(14) 0.0170(14) 0.0191(12) -0.0009(10) 0.0016(11) 0.0001(12)
C18' 0.0185(14) 0.0166(13) 0.0206(12) 0.0022(10) 0.0044(11) 0.0000(11)
C19' 0.0117(17) 0.0154(13) 0.0179(13) -0.0012(10) 0.0037(13) 0.0026(13)
O17' 0.0205(10) 0.0224(10) 0.0316(10) 0.0060(8) 0.0048(7) 0.0071(8)
C17B 0.0211(13) 0.0330(18) 0.0401(16) 0.0032(14) 0.0056(12) 0.0098(14)

loop_
_atom_type_symbol
_atom_type_description
_atom_type_scat_dispersion_real
_atom_type_scat_dispersion_imag
_atom_type_scat_source
C C 0.0033 0.0016 'International Tables Vol C Tables 4.2.6.8 and 6.1.1.4'
H H 0.0000 0.0000 'International Tables Vol C Tables 4.2.6.8 and 6.1.1.4'
N N 0.0061 0.0033 'International Tables Vol C Tables 4.2.6.8 and 6.1.1.4'
O O 0.0106 0.0060 'International Tables Vol C Tables 4.2.6.8 and 6.1.1.4'

loop_
_geom_angle_atom_site_label_1
_geom_angle_atom_site_label_2
_geom_angle_atom_site_label_3
_geom_angle
N2 C1 C14 110.1(3)
N2 C1 C9A 111.39(10)
C14 C1 C9A 116.7(3)
N2 C1 C14' 107.7(2)
C14 C1 C14' 7.9(4)
C9A C1 C14' 112.01(16)
N2 C1 H1 107.0(9)
C14 C1 H1 102.9(9)
C9A C1 H1 107.9(9)
C14' C1 H1 110.7(9)
C3 N2 C1 112.42(9)
C3 N2 H2 107.8(10)
C1 N2 H2 109.5(10)
N2 C3 C10 110.32(10)
N2 C3 C4 113.21(10)
C10 C3 C4 115.25(10)
N2 C3 H3A 105.7
C10 C3 H3A 105.7
C4 C3 H3A 105.7
C4A C4 C3 105.82(10)
C4A C4 H4A 110.6
C3 C4 H4A 110.6
C4A C4 H4B 110.6
C3 C4 H4B 110.6
H4A C4 H4B 108.7
C9A C4A C4B 106.79(11)
C9A C4A C4 121.43(11)
C4B C4A C4 130.76(11)
C5 C4B C8A 118.95(12)
C5 C4B C4A 134.31(12)
C8A C4B C4A 106.68(11)
C6 C5 C4B 118.96(13)
C6 C5 H5A 120.5
C4B C5 H5A 120.5
C5 C6 C7 121.32(13)
C5 C6 H6A 119.3
C7 C6 H6A 119.3
C8 C7 C6 121.28(13)
C8 C7 H7A 119.4
C6 C7 H7A 119.4
N9 C8A C8 129.93(13)
N9 C8A C4B 108.03(11)
C8 C8A C4B 121.97(12)
C7 C8 C8A 117.49(13)
C7 C8 H8A 121.3
C8A C8 H8A 121.3
C8A N9 C9A 108.18(11)
C8A N9 H9 125.6(11)
C9A N9 H9 126.2(11)
C4A C9A N9 110.29(11)
C4A C9A C1 125.33(11)
N9 C9A C1 124.14(11)
O10 C10 O11 123.61(12)
O10 C10 C3 125.63(11)
O11 C10 C3 110.58(10)
C10 O11 C12 115.93(10)
O11 C12 C13 107.22(10)
O11 C12 H12A 110.3
C13 C12 H12A 110.3
O11 C12 H12B 110.3
C13 C12 H12B 110.3
H12A C12 H12B 108.5
C12 C13 H13A 109.5
C12 C13 H13B 109.5
H13A C13 H13B 109.5
C12 C13 H13C 109.5
H13A C13 H13C 109.5
H13B C13 H13C 109.5
C15 C14 C19 116.4(4)
C15 C14 C1 117.6(5)
C19 C14 C1 125.8(5)
C14 C15 C16 122.7(5)
C14 C15 H15A 118.7
C16 C15 H15A 118.7
C15 C16 C17 118.6(3)
C15 C16 H16A 120.7
C17 C16 H16A 120.7
O17 C17 C18 125.3(4)
O17 C17 C16 113.9(4)
C18 C17 C16 120.8(3)
C17 O17 C17A 117.2(3)
C17 C18 C19 119.1(3)
C17 C18 H18A 120.5
C19 C18 H18A 120.5
C18 C19 C14 122.4(4)
C18 C19 H19A 118.8
C14 C19 H19A 118.8
C15' C14' C19' 120.0
C15' C14' C1 121.12(19)
C19' C14' C1 118.84(19)
C16' C15' C14' 120.0
C16' C15' H15B 120.0
C14' C15' H15B 120.0
C15' C16' C17' 120.0
C15' C16' H16B 120.0
C17' C16' H16B 120.0
O17' C17' C16' 125.2(2)
O17' C17' C18' 114.8(2)
C16' C17' C18' 120.0
C19' C18' C17' 120.0
C19' C18' H18B 120.0
C17' C18' H18B 120.0
C18' C19' C14' 120.0
C18' C19' H19C 120.0
C14' C19' H19C 120.0
C17' O17' C17B 117.8(2)
O17' C17B H17D 109.5
O17' C17B H17E 109.5
H17D C17B H17E 109.5
O17' C17B H17F 109.5
H17D C17B H17F 109.5
H17E C17B H17F 109.5

loop_
_geom_bond_atom_site_label_1
_geom_bond_atom_site_label_2
_geom_bond_distance
C1 N2 1.4841(16)
C1 C14 1.492(5)
C1 C9A 1.4976(17)
C1 C14' 1.5353(19)
C1 H1 0.996(15)
N2 C3 1.4636(15)
N2 H2 0.894(15)
C3 C10 1.5125(17)
C3 C4 1.5308(17)
C3 H3A 1.0000
C4 C4A 1.4987(17)
C4 H4A 0.9900
C4 H4B 0.9900
C4A C9A 1.3660(17)
C4A C4B 1.4340(17)
C4B C5 1.4031(17)
C4B C8A 1.4152(18)
C5 C6 1.3769(19)
C5 H5A 0.9500
C6 C7 1.399(2)
C6 H6A 0.9500
C7 C8 1.385(2)
C7 H7A 0.9500
C8A N9 1.3786(16)
C8A C8 1.3948(18)
C8 H8A 0.9500
N9 C9A 1.3814(16)
N9 H9 0.886(18)
C10 O10 1.2104(15)
C10 O11 1.3394(15)
O11 C12 1.4561(16)
C12 C13 1.5000(18)
C12 H12A 0.9900
C12 H12B 0.9900
C13 H13A 0.9800
C13 H13B 0.9800
C13 H13C 0.9800
C14 C15 1.392(6)
C14 C19 1.401(7)
C15 C16 1.394(6)
C15 H15A 0.9500
C16 C17 1.400(5)
C16 H16A 0.9500
C17 O17 1.368(4)
C17 C18 1.374(5)
O17 C17A 1.422(4)
C17A H17A 0.9800
C17A H17B 0.9800
C17A H17C 0.9800
C18 C19 1.397(6)
C18 H18A 0.9500
C19 H19A 0.9500
C14' C15' 1.3900
C14' C19' 1.3900
C15' C16' 1.3900
C15' H15B 0.9500
C16' C17' 1.3900
C16' H16B 0.9500
C17' O17' 1.358(2)
C17' C18' 1.3900
C18' C19' 1.3900
C18' H18B 0.9500
C19' H19C 0.9500
O17' C17B 1.427(3)
C17B H17D 0.9800
C17B H17E 0.9800
C17B H17F 0.9800

loop_
_geom_torsion_atom_site_label_1
_geom_torsion_atom_site_label_2
_geom_torsion_atom_site_label_3
_geom_torsion_atom_site_label_4
_geom_torsion
C14 C1 N2 C3 163.1(3)
C9A C1 N2 C3 31.96(14)
C14' C1 N2 C3 155.13(14)
C1 N2 C3 C10 165.32(10)
C1 N2 C3 C4 -63.86(13)
N2 C3 C4 C4A 56.40(13)
C10 C3 C4 C4A -175.29(10)
C3 C4 C4A C9A -22.90(16)
C3 C4 C4A C4B 143.96(13)
C9A C4A C4B C5 177.34(15)
C4 C4A C4B C5 9.0(3)
C9A C4A C4B C8A 0.32(15)
C4 C4A C4B C8A -167.99(13)
C8A C4B C5 C6 0.4(2)
C4A C4B C5 C6 -176.32(14)
C4B C5 C6 C7 0.8(2)
C5 C6 C7 C8 -0.8(2)
C5 C4B C8A N9 -178.82(12)
C4A C4B C8A N9 -1.26(15)
C5 C4B C8A C8 -1.7(2)
C4A C4B C8A C8 175.89(13)
C6 C7 C8 C8A -0.4(2)
N9 C8A C8 C7 178.10(14)
C4B C8A C8 C7 1.6(2)
C8 C8A N9 C9A -175.12(14)
C4B C8A N9 C9A 1.72(15)
C4B C4A C9A N9 0.74(15)
C4 C4A C9A N9 170.38(12)
C4B C4A C9A C1 -173.82(12)
C4 C4A C9A C1 -4.2(2)
C8A N9 C9A C4A -1.55(15)
C8A N9 C9A C1 173.08(12)
N2 C1 C9A C4A 0.65(18)
C14 C1 C9A C4A -127.0(4)
C14' C1 C9A C4A -120.0(2)
N2 C1 C9A N9 -173.18(12)
C14 C1 C9A N9 59.2(4)
C14' C1 C9A N9 66.2(2)
N2 C3 C10 O10 -11.54(17)
C4 C3 C10 O10 -141.28(12)
N2 C3 C10 O11 173.20(10)
C4 C3 C10 O11 43.47(14)
O10 C10 O11 C12 -7.23(17)
C3 C10 O11 C12 168.14(10)
C10 O11 C12 C13 -169.23(11)
N2 C1 C14 C15 75.8(5)
C9A C1 C14 C15 -156.0(3)
C14' C1 C14 C15 149(4)
N2 C1 C14 C19 -98.6(5)
C9A C1 C14 C19 29.7(7)
C14' C1 C14 C19 -25(3)
C19 C14 C15 C16 -2.4(6)
C1 C14 C15 C16 -177.3(6)
C14 C15 C16 C17 0.8(6)
C15 C16 C17 O17 -178.9(4)
C15 C16 C17 C18 0.8(6)
C18 C17 O17 C17A 0.4(4)
C16 C17 O17 C17A -179.9(3)
O17 C17 C18 C19 179.1(3)
C16 C17 C18 C19 -0.6(5)
C17 C18 C19 C14 -1.2(5)
C15 C14 C19 C18 2.6(6)
C1 C14 C19 C18 177.0(6)
N2 C1 C14' C15' 84.5(2)
C14 C1 C14' C15' -25(3)
C9A C1 C14' C15' -152.69(16)
N2 C1 C14' C19' -97.8(2)
C14 C1 C14' C19' 153(4)
C9A C1 C14' C19' 25.0(3)
C19' C14' C15' C16' 0.0
C1 C14' C15' C16' 177.7(4)
C14' C15' C16' C17' 0.0
C15' C16' C17' O17' -179.5(3)
C15' C16' C17' C18' 0.0
O17' C17' C18' C19' 179.6(2)
C16' C17' C18' C19' 0.0
C17' C18' C19' C14' 0.0
C15' C14' C19' C18' 0.0
C1 C14' C19' C18' -177.7(4)
C16' C17' O17' C17B 5.0(3)
C18' C17' O17' C17B -174.49(19)
